data_7717395
loop_
_publ_author_name
'Di, Kai'
'Yang, Dawei'
'Su, Linan'
'Du, Ronghuan'
'Dong, Shengbin'
'Wang, Baomin'
'Qu, Jingping'

_publ_section_title
;
 A new family of thiolate-bridged bimetallic complexes featuring a
 benzimidazole moiety: synthesis, structure and redox reactivity.
;
_journal_issue 46
_journal_name_full 'Dalton transactions (Cambridge, England : 2003)'
_journal_page_first 18754
_journal_page_last 18761
_journal_paper_doi 10.1039/d4dt02484b
_journal_volume 53
_journal_year 2024
_chemical_formula_moiety 'C36 H44 N4 Ru2 S2, 2(F6 P), C H2 Cl2'
_chemical_formula_sum 'C37 H46 Cl2 F12 N4 P2 Ru2 S2'
_chemical_formula_weight 1173.88
_space_group_crystal_system orthorhombic
_space_group_IT_number 19
_space_group_name_Hall 'P 2ac 2ab'
_space_group_name_H-M_alt 'P 21 21 21'
_atom_sites_solution_hydrogens geom
_atom_sites_solution_primary dual
_audit_creation_date 2024-05-22
_audit_creation_method
;
Olex2 1.3
(compiled 2020.11.12 svn.r5f609507 for OlexSys, GUI svn.r6408)
;
_audit_update_record
;
2024-05-22 deposited with the CCDC.	2024-10-24 downloaded from the CCDC.
;
_cell_angle_alpha 90
_cell_angle_beta 90
_cell_angle_gamma 90
_cell_formula_units_Z 4
_cell_length_a 12.7973(18)
_cell_length_b 16.870(2)
_cell_length_c 20.971(3)
_cell_measurement_reflns_used 9524
_cell_measurement_temperature 200.0
_cell_measurement_theta_max 50.927
_cell_measurement_theta_min 4.450
_cell_volume 4527.4(11)
_computing_cell_refinement 'SAINT V8.40A (Bruker, 2019)'
_computing_data_reduction 'SAINT V8.40A (Bruker, 2019)'
_computing_molecular_graphics 'Olex2 1.3 (Dolomanov et al., 2009)'
_computing_publication_material 'Olex2 1.3 (Dolomanov et al., 2009)'
_computing_structure_refinement 'SHELXL 2018/3 (Sheldrick, 2015)'
_computing_structure_solution 'SHELXT 2018/2 (Sheldrick, 2018)'
_diffrn_ambient_temperature 200.0
_diffrn_measured_fraction_theta_full 0.999
_diffrn_measured_fraction_theta_max 0.999
_diffrn_measurement_device_type 'CCD area detector'
_diffrn_measurement_method 'phi and omega scans'
_diffrn_radiation_monochromator graphite
_diffrn_radiation_type MoK\a
_diffrn_radiation_wavelength 0.71073
_diffrn_reflns_av_R_equivalents 0.0800
_diffrn_reflns_av_unetI/netI 0.0752
_diffrn_reflns_Laue_measured_fraction_full 0.999
_diffrn_reflns_Laue_measured_fraction_max 0.999
_diffrn_reflns_limit_h_max 15
_diffrn_reflns_limit_h_min -15
_diffrn_reflns_limit_k_max 20
_diffrn_reflns_limit_k_min -20
_diffrn_reflns_limit_l_max 24
_diffrn_reflns_limit_l_min -24
_diffrn_reflns_number 53085
_diffrn_reflns_point_group_measured_fraction_full 0.995
_diffrn_reflns_point_group_measured_fraction_max 0.995
_diffrn_reflns_theta_full 24.997
_diffrn_reflns_theta_max 24.997
_diffrn_reflns_theta_min 1.864
_diffrn_source_current 40.0
_diffrn_source_power 1.8
_diffrn_source_voltage 45.0
_exptl_absorpt_coefficient_mu 1.031
_exptl_absorpt_correction_T_max 0.7453
_exptl_absorpt_correction_T_min 0.6686
_exptl_absorpt_correction_type multi-scan
_exptl_absorpt_process_details
;
SADABS-2016/2 (Bruker,2016/2) was used for absorption correction.
wR2(int) was 0.1111 before and 0.0646 after correction.
The Ratio of minimum to maximum transmission is 0.8971.
The \l/2 correction factor is Not present.
;
_exptl_crystal_colour yellow
_exptl_crystal_colour_primary yellow
_exptl_crystal_density_diffrn 1.722
_exptl_crystal_description block
_exptl_crystal_F_000 2352
_exptl_crystal_size_max 0.27
_exptl_crystal_size_mid 0.25
_exptl_crystal_size_min 0.22
_refine_diff_density_max 1.860
_refine_diff_density_min -0.726
_refine_diff_density_rms 0.133
_refine_ls_abs_structure_details
;
 Refined as an inversion twin.
;
_refine_ls_abs_structure_Flack 0.53(8)
_refine_ls_extinction_method none
_refine_ls_goodness_of_fit_ref 1.131
_refine_ls_hydrogen_treatment constr
_refine_ls_matrix_type full
_refine_ls_number_parameters 561
_refine_ls_number_reflns 7928
_refine_ls_number_restraints 204
_refine_ls_restrained_S_all 1.126
_refine_ls_R_factor_all 0.0934
_refine_ls_R_factor_gt 0.0610
_refine_ls_shift/su_max 0.000
_refine_ls_shift/su_mean 0.000
_refine_ls_structure_factor_coef Fsqd
_refine_ls_weighting_details 'w=1/[\s^2^(Fo^2^)+(0.0156P)^2^+33.0988P] where P=(Fo^2^+2Fc^2^)/3'
_refine_ls_weighting_scheme calc
_refine_ls_wR_factor_gt 0.1182
_refine_ls_wR_factor_ref 0.1253
_reflns_Friedel_coverage 0.790
_reflns_Friedel_fraction_full 0.991
_reflns_Friedel_fraction_max 0.991
_reflns_number_gt 6208
_reflns_number_total 7928
_reflns_threshold_expression 'I > 2\s(I)'
_cod_data_source_file d4dt02484b2.cif
_cod_data_source_block 2
_cod_depositor_comments 'Adding full bibliography for 7717393--7717397.cif.'
_cod_database_code 7717395
_shelx_shelxl_version_number 2018/3
_shelx_space_group_comment
;
The symmetry employed for this shelxl refinement is uniquely defined
by the following loop, which should always be used as a source of
symmetry information in preference to the above space-group names.
They are only intended as comments.
;
_shelx_estimated_absorpt_t_max 0.805
_shelx_estimated_absorpt_t_min 0.768
_olex2_refinement_description
;
1. Twinned data refinement
 Scales: 0.47(8)
 0.53(8)
2. Fixed Uiso
 At 1.2 times of:
  All C(H) groups, All C(H,H) groups, All N(H) groups
 At 1.5 times of:
  All C(H,H,H) groups
3. Uiso/Uaniso restraints and constraints
C12 \\sim C3 \\sim C8 \\sim C13 \\sim C2 \\sim C30 \\sim C31 \\sim C6 \\sim C24
\\sim C10 \\sim C29 \\sim C14 \\sim C33 \\sim C9 \\sim C25 \\sim C18 \\sim C4
\\sim C26 \\sim C1 \\sim C35 \\sim C15 \\sim C20 \\sim C32 \\sim C36 \\sim C11
\\sim C23 \\sim C17 \\sim C21 \\sim C28 \\sim C22 \\sim C27 \\sim C7 \\sim C34
\\sim C16 \\sim C5 \\sim C19 \\sim C37: within 2A with sigma of 0.01 and sigma
for terminal atoms of 0.02 within 2A
4.a Secondary CH2 refined with riding coordinates:
 C29(H29A,H29B), C21(H21A,H21B), C37(H37A,H37B)
4.b Aromatic/amide H refined with riding coordinates:
 N3(H3), N4(H4), C33(H33), C25(H25), C26(H26), C35(H35), C36(H36), C28(H28),
 C27(H27), C34(H34)
4.c Idealised Me refined as rotating group:
 C8(H8A,H8B,H8C), C6(H6A,H6B,H6C), C10(H10A,H10B,H10C), C9(H9A,H9B,H9C),
 C18(H18A,H18B,H18C), C20(H20A,H20B,H20C), C17(H17A,H17B,H17C), C7(H7A,H7B,H7C),
  C16(H16A,H16B,H16C), C19(H19A,H19B,H19C)
;
_olex2_submission_special_instructions 'No special instructions were received'

loop_
_space_group_symop_operation_xyz
'x, y, z'
'-x+1/2, -y, z+1/2'
'x+1/2, -y+1/2, -z'
'-x, y+1/2, -z+1/2'

loop_
_atom_site_label
_atom_site_type_symbol
_atom_site_fract_x
_atom_site_fract_y
_atom_site_fract_z
_atom_site_U_iso_or_equiv
_atom_site_adp_type
_atom_site_occupancy
_atom_site_site_symmetry_order
_atom_site_calc_flag
_atom_site_refinement_flags_posn
_atom_site_refinement_flags_adp
_atom_site_refinement_flags_occupancy
_atom_site_disorder_assembly
_atom_site_disorder_group
Ru1 Ru 0.25196(8) 0.85597(6) 0.16410(4) 0.0215(2) Uani 1 1 d . . . . .
Ru2 Ru 0.35187(8) 0.85794(7) 0.28431(5) 0.0244(2) Uani 1 1 d . . . . .
S2 S 0.3461(3) 0.95859(18) 0.20920(16) 0.0263(7) Uani 1 1 d . . . . .
S1 S 0.2453(3) 0.76040(17) 0.24260(15) 0.0262(7) Uani 1 1 d . . . . .
N1 N 0.1053(8) 0.8856(6) 0.2044(5) 0.026(3) Uani 1 1 d . . . . .
N2 N 0.2294(8) 0.9245(6) 0.3240(5) 0.028(3) Uani 1 1 d . . . . .
N3 N -0.0324(8) 0.8639(7) 0.2645(5) 0.036(3) Uani 1 1 d . . . . .
H3 H -0.074830 0.839410 0.291058 0.043 Uiso 1 1 calc R U . . .
C12 C 0.4995(10) 0.9007(8) 0.3260(7) 0.035(3) Uani 1 1 d . U . . .
C3 C 0.3645(9) 0.8571(9) 0.0798(5) 0.027(2) Uani 1 1 d . U . . .
C8 C 0.4691(10) 0.8827(10) 0.0722(7) 0.041(4) Uani 1 1 d . U . . .
H8A H 0.478535 0.933719 0.093819 0.062 Uiso 1 1 calc R U . . .
H8B H 0.484588 0.888857 0.026681 0.062 Uiso 1 1 calc R U . . .
H8C H 0.516478 0.843407 0.090775 0.062 Uiso 1 1 calc R U . . .
N4 N 0.1243(8) 1.0285(7) 0.3320(6) 0.036(3) Uani 1 1 d . . . . .
H4 H 0.096356 1.074958 0.323652 0.043 Uiso 1 1 calc R U . . .
C13 C 0.5260(9) 0.8456(9) 0.2771(6) 0.030(3) Uani 1 1 d . U . . .
C2 C 0.2698(11) 0.9001(8) 0.0642(6) 0.033(3) Uani 1 1 d . U . . .
C30 C 0.2080(10) 0.9971(8) 0.3018(6) 0.029(3) Uani 1 1 d . U . . .
C31 C 0.1562(12) 0.9100(8) 0.3727(6) 0.033(3) Uani 1 1 d . U . . .
C6 C 0.0717(11) 0.8687(11) 0.0466(7) 0.052(4) Uani 1 1 d . U . . .
H6A H 0.021658 0.847130 0.077447 0.078 Uiso 1 1 calc R U . . .
H6B H 0.057535 0.846290 0.004346 0.078 Uiso 1 1 calc R U . . .
H6C H 0.064653 0.926481 0.044882 0.078 Uiso 1 1 calc R U . . .
C24 C -0.0502(10) 0.9359(8) 0.2363(7) 0.030(3) Uani 1 1 d . U . . .
C10 C 0.1494(13) 0.6989(8) 0.0884(7) 0.048(4) Uani 1 1 d . U . . .
H10A H 0.185639 0.658580 0.113719 0.072 Uiso 1 1 calc R U . . .
H10B H 0.137199 0.678690 0.045251 0.072 Uiso 1 1 calc R U . . .
H10C H 0.082314 0.711620 0.108496 0.072 Uiso 1 1 calc R U . . .
C29 C 0.2695(10) 1.0345(7) 0.2510(7) 0.032(3) Uani 1 1 d . U . . .
H29A H 0.316906 1.074718 0.269597 0.039 Uiso 1 1 calc R U . . .
H29B H 0.222233 1.061488 0.220594 0.039 Uiso 1 1 calc R U . . .
C14 C 0.4796(10) 0.7710(9) 0.2971(7) 0.034(3) Uani 1 1 d . U . . .
C33 C 0.0058(11) 0.9757(10) 0.4202(7) 0.045(3) Uani 1 1 d . U . . .
H33 H -0.041645 1.018992 0.421645 0.054 Uiso 1 1 calc R U . . .
C9 C 0.3970(11) 0.7051(8) 0.1057(7) 0.039(4) Uani 1 1 d . U . . .
H9A H 0.468070 0.718236 0.091836 0.059 Uiso 1 1 calc R U . . .
H9B H 0.371383 0.659543 0.081208 0.059 Uiso 1 1 calc R U . . .
H9C H 0.397528 0.691845 0.151163 0.059 Uiso 1 1 calc R U . . .
C25 C -0.1312(11) 0.9887(8) 0.2410(8) 0.041(3) Uani 1 1 d . U . . .
H25 H -0.190187 0.977916 0.267163 0.050 Uiso 1 1 calc R U . . .
C18 C 0.5963(11) 0.8631(11) 0.2227(7) 0.052(4) Uani 1 1 d . U . . .
H18A H 0.583974 0.824593 0.188487 0.078 Uiso 1 1 calc R U . . .
H18B H 0.669185 0.859502 0.236768 0.078 Uiso 1 1 calc R U . . .
H18C H 0.582267 0.916663 0.206838 0.078 Uiso 1 1 calc R U . . .
C4 C 0.3255(10) 0.7760(8) 0.0944(6) 0.029(3) Uani 1 1 d . U . . .
C26 C -0.1241(12) 1.0577(8) 0.2066(8) 0.048(3) Uani 1 1 d . U . . .
H26 H -0.178549 1.095822 0.209077 0.057 Uiso 1 1 calc R U . . .
C1 C 0.1807(10) 0.8474(10) 0.0667(6) 0.034(3) Uani 1 1 d . U . . .
C35 C 0.0580(12) 0.8467(10) 0.4546(7) 0.047(3) Uani 1 1 d . U . . .
H35 H 0.043804 0.802636 0.481527 0.057 Uiso 1 1 calc R U . . .
C15 C 0.4326(11) 0.7812(9) 0.3573(7) 0.038(3) Uani 1 1 d . U . . .
C20 C 0.3858(13) 0.7161(10) 0.3972(8) 0.059(5) Uani 1 1 d . U . . .
H20A H 0.340654 0.739342 0.429984 0.088 Uiso 1 1 calc R U . . .
H20B H 0.441874 0.685790 0.417642 0.088 Uiso 1 1 calc R U . . .
H20C H 0.344481 0.680867 0.369940 0.088 Uiso 1 1 calc R U . . .
C32 C 0.0898(11) 0.9763(9) 0.3779(7) 0.035(3) Uani 1 1 d . U . . .
C36 C 0.1405(13) 0.8432(9) 0.4137(7) 0.047(3) Uani 1 1 d . U . . .
H36 H 0.185530 0.798499 0.412380 0.056 Uiso 1 1 calc R U . . .
C11 C 0.4417(10) 0.8609(11) 0.3762(6) 0.039(3) Uani 1 1 d . U . . .
C23 C 0.0342(10) 0.9497(7) 0.1974(6) 0.027(3) Uani 1 1 d . U . . .
C17 C 0.5384(13) 0.9869(9) 0.3297(9) 0.060(5) Uani 1 1 d . U . . .
H17A H 0.531614 1.011951 0.287768 0.089 Uiso 1 1 calc R U . . .
H17B H 0.611906 0.987384 0.342833 0.089 Uiso 1 1 calc R U . . .
H17C H 0.496494 1.016157 0.360931 0.089 Uiso 1 1 calc R U . . .
C21 C 0.1086(9) 0.7604(8) 0.2653(7) 0.031(3) Uani 1 1 d . U . . .
H21A H 0.072078 0.715508 0.244623 0.037 Uiso 1 1 calc R U . . .
H21B H 0.102188 0.754174 0.312093 0.037 Uiso 1 1 calc R U . . .
C28 C 0.0433(11) 1.0186(7) 0.1631(8) 0.035(3) Uani 1 1 d . U . . .
H28 H 0.102694 1.028599 0.137126 0.042 Uiso 1 1 calc R U . . .
C22 C 0.0602(11) 0.8371(8) 0.2449(7) 0.033(3) Uani 1 1 d . U . . .
C27 C -0.0363(11) 1.0724(8) 0.1674(8) 0.046(3) Uani 1 1 d . U . . .
H27 H -0.032531 1.120362 0.143838 0.055 Uiso 1 1 calc R U . . .
C7 C 0.2708(13) 0.9829(9) 0.0401(7) 0.049(4) Uani 1 1 d . U . . .
H7A H 0.200497 1.005489 0.043369 0.074 Uiso 1 1 calc R U . . .
H7B H 0.293143 0.983182 -0.004643 0.074 Uiso 1 1 calc R U . . .
H7C H 0.319554 1.014612 0.065532 0.074 Uiso 1 1 calc R U . . .
C34 C -0.0068(13) 0.9143(10) 0.4580(8) 0.053(4) Uani 1 1 d . U . . .
H34 H -0.061453 0.915407 0.488643 0.063 Uiso 1 1 calc R U . . .
C16 C 0.4106(14) 0.8998(11) 0.4386(7) 0.060(5) Uani 1 1 d . U . . .
H16A H 0.405268 0.957240 0.432489 0.090 Uiso 1 1 calc R U . . .
H16B H 0.463641 0.888398 0.471059 0.090 Uiso 1 1 calc R U . . .
H16C H 0.342974 0.878859 0.452556 0.090 Uiso 1 1 calc R U . . .
C5 C 0.2146(10) 0.7715(9) 0.0850(6) 0.031(3) Uani 1 1 d . U . . .
C19 C 0.5003(12) 0.6918(8) 0.2649(8) 0.046(4) Uani 1 1 d . U . . .
H19A H 0.433667 0.665565 0.255558 0.070 Uiso 1 1 calc R U . . .
H19B H 0.541997 0.658118 0.293207 0.070 Uiso 1 1 calc R U . . .
H19C H 0.538549 0.700573 0.224996 0.070 Uiso 1 1 calc R U . . .
P2 P 0.7240(3) 1.2570(2) 0.8820(2) 0.0421(10) Uani 1 1 d . . . . .
F12 F 0.8443(8) 1.2524(9) 0.9029(6) 0.109(5) Uani 1 1 d . . . . .
F9 F 0.6937(10) 1.2281(10) 0.9488(5) 0.117(5) Uani 1 1 d . . . . .
F8 F 0.7302(13) 1.1696(7) 0.8575(6) 0.119(5) Uani 1 1 d . . . . .
F7 F 0.6039(9) 1.2569(8) 0.8592(6) 0.103(5) Uani 1 1 d . . . . .
F10 F 0.7141(12) 1.3436(6) 0.9033(8) 0.146(7) Uani 1 1 d . . . . .
F11 F 0.7583(15) 1.2843(9) 0.8130(6) 0.139(6) Uani 1 1 d . . . . .
P1 P 0.2038(3) 1.2277(2) 0.38936(19) 0.0352(9) Uani 1 1 d . . . . .
F5 F 0.2156(9) 1.1469(6) 0.4247(4) 0.078(3) Uani 1 1 d . . . . .
F2 F 0.1872(9) 1.3080(5) 0.3549(5) 0.071(3) Uani 1 1 d . . . . .
F1 F 0.0989(7) 1.1936(5) 0.3545(5) 0.066(3) Uani 1 1 d . . . . .
F6 F 0.2711(8) 1.1929(6) 0.3317(5) 0.072(3) Uani 1 1 d . . . . .
F3 F 0.1381(10) 1.2584(7) 0.4484(5) 0.088(4) Uani 1 1 d . . . . .
F4 F 0.3045(8) 1.2611(6) 0.4230(5) 0.076(3) Uani 1 1 d . . . . .
Cl1 Cl 0.1861(4) 0.4903(4) 0.9071(3) 0.096(2) Uani 1 1 d . . . . .
C37 C 0.2891(16) 0.5399(11) 0.9409(11) 0.084(7) Uani 1 1 d . . . . .
H37A H 0.270017 0.596335 0.946638 0.100 Uiso 1 1 calc R U . . .
H37B H 0.349900 0.537531 0.911785 0.100 Uiso 1 1 calc R U . . .
Cl2 Cl 0.3234(8) 0.5004(6) 1.0133(4) 0.160(4) Uani 1 1 d . . . . .

loop_
_atom_site_aniso_label
_atom_site_aniso_U_11
_atom_site_aniso_U_22
_atom_site_aniso_U_33
_atom_site_aniso_U_23
_atom_site_aniso_U_13
_atom_site_aniso_U_12
Ru1 0.0176(5) 0.0207(5) 0.0262(5) 0.0011(5) 0.0020(5) 0.0015(6)
Ru2 0.0225(5) 0.0274(5) 0.0232(5) -0.0002(5) 0.0020(5) 0.0048(6)
S2 0.0266(17) 0.0237(17) 0.0285(18) -0.0009(15) 0.0022(16) -0.0042(15)
S1 0.0233(16) 0.0207(15) 0.0347(18) 0.0028(13) 0.0012(17) 0.0008(16)
N1 0.025(6) 0.013(5) 0.040(7) 0.002(5) 0.000(5) 0.001(4)
N2 0.030(7) 0.017(5) 0.036(6) -0.001(5) -0.003(5) -0.006(5)
N3 0.025(6) 0.029(6) 0.053(8) -0.006(7) 0.009(5) -0.009(6)
C12 0.026(6) 0.042(7) 0.037(7) 0.002(6) -0.015(6) -0.017(5)
C3 0.024(6) 0.039(6) 0.017(5) 0.000(6) -0.006(5) 0.002(6)
C8 0.017(7) 0.081(12) 0.025(7) 0.002(7) 0.008(6) -0.003(7)
N4 0.035(7) 0.032(6) 0.041(7) -0.011(6) -0.001(6) 0.010(5)
C13 0.022(5) 0.041(7) 0.027(6) 0.005(6) -0.007(5) 0.004(5)
C2 0.037(7) 0.047(7) 0.015(5) -0.003(5) -0.002(5) 0.007(6)
C30 0.026(7) 0.031(7) 0.028(7) -0.015(6) 0.000(6) 0.002(5)
C31 0.038(7) 0.030(6) 0.031(6) -0.006(5) 0.010(6) 0.001(6)
C6 0.032(8) 0.075(12) 0.049(9) -0.010(9) -0.016(7) 0.006(9)
C24 0.018(6) 0.025(6) 0.046(7) -0.005(6) -0.005(6) 0.000(5)
C10 0.044(9) 0.041(9) 0.060(10) -0.024(7) 0.001(9) -0.005(8)
C29 0.032(7) 0.023(6) 0.042(7) -0.009(6) -0.003(6) 0.004(6)
C14 0.028(6) 0.044(7) 0.031(7) 0.006(6) -0.003(5) 0.014(6)
C33 0.035(7) 0.058(8) 0.042(7) -0.017(7) 0.002(6) 0.005(7)
C9 0.043(9) 0.034(8) 0.041(9) 0.005(7) -0.003(7) 0.023(7)
C25 0.024(6) 0.027(6) 0.073(8) -0.011(6) -0.001(6) 0.004(6)
C18 0.042(8) 0.078(11) 0.036(8) 0.001(10) 0.006(7) 0.011(9)
C4 0.027(6) 0.038(6) 0.021(6) -0.010(5) -0.001(5) 0.009(5)
C26 0.042(7) 0.023(6) 0.078(9) -0.015(7) -0.001(7) 0.004(6)
C1 0.025(6) 0.046(7) 0.030(6) -0.011(6) -0.014(5) 0.007(6)
C35 0.050(7) 0.051(8) 0.041(7) 0.005(7) 0.017(6) 0.004(7)
C15 0.033(7) 0.049(7) 0.031(6) 0.008(6) -0.006(6) 0.006(6)
C20 0.063(11) 0.068(11) 0.045(10) 0.023(9) -0.007(8) 0.015(9)
C32 0.030(7) 0.045(7) 0.030(7) -0.016(6) -0.004(6) 0.000(6)
C36 0.060(8) 0.037(7) 0.044(7) -0.003(6) 0.012(7) -0.003(7)
C11 0.034(6) 0.057(7) 0.027(6) 0.002(7) -0.005(5) 0.001(7)
C23 0.020(6) 0.017(6) 0.045(7) -0.012(5) 0.000(5) 0.009(5)
C17 0.061(10) 0.052(10) 0.066(11) -0.003(9) -0.018(10) -0.018(8)
C21 0.027(7) 0.033(7) 0.034(7) 0.007(6) 0.006(6) 0.006(6)
C28 0.031(6) 0.020(6) 0.054(7) -0.008(6) -0.007(6) 0.000(5)
C22 0.037(8) 0.029(8) 0.033(7) -0.003(6) 0.012(6) -0.004(6)
C27 0.041(7) 0.022(6) 0.074(8) -0.007(7) -0.009(7) -0.001(6)
C7 0.060(11) 0.051(9) 0.037(8) 0.027(7) 0.017(8) 0.019(8)
C34 0.047(8) 0.065(9) 0.046(8) -0.007(7) 0.015(7) 0.000(7)
C16 0.056(10) 0.091(13) 0.033(9) -0.016(9) -0.004(8) 0.027(10)
C5 0.028(6) 0.039(6) 0.027(6) -0.015(5) -0.006(5) 0.005(5)
C19 0.045(9) 0.036(8) 0.059(11) -0.017(7) -0.013(8) 0.022(7)
P2 0.043(3) 0.041(2) 0.043(2) -0.0018(19) -0.001(2) -0.0074(19)
F12 0.036(6) 0.188(14) 0.104(10) -0.016(9) -0.002(7) 0.002(8)
F9 0.108(10) 0.185(15) 0.057(7) 0.018(9) 0.025(7) 0.006(10)
F8 0.164(14) 0.071(8) 0.120(10) -0.027(7) -0.021(10) 0.022(9)
F7 0.063(8) 0.138(12) 0.109(10) -0.038(9) -0.032(7) 0.006(7)
F10 0.191(16) 0.041(7) 0.206(15) -0.065(9) -0.086(12) 0.033(8)
F11 0.186(15) 0.148(12) 0.082(9) 0.044(8) 0.019(11) -0.039(13)
P1 0.046(2) 0.030(2) 0.030(2) -0.0017(18) 0.0084(18) -0.0008(17)
F5 0.130(10) 0.045(5) 0.059(6) 0.019(5) -0.025(6) -0.016(7)
F2 0.118(9) 0.031(5) 0.063(7) 0.009(4) -0.022(6) -0.003(5)
F1 0.039(5) 0.052(6) 0.107(9) -0.020(6) -0.009(5) 0.013(4)
F6 0.074(7) 0.077(7) 0.066(6) -0.017(6) 0.038(6) -0.003(6)
F3 0.101(9) 0.110(9) 0.052(6) -0.001(6) 0.038(7) 0.036(8)
F4 0.086(8) 0.056(7) 0.086(8) -0.024(6) -0.024(6) -0.002(6)
Cl1 0.054(3) 0.130(5) 0.105(5) 0.032(4) 0.010(3) -0.001(3)
C37 0.084(16) 0.038(11) 0.13(2) 0.007(12) 0.011(14) -0.006(10)
Cl2 0.198(9) 0.163(8) 0.118(6) 0.014(5) -0.060(6) -0.014(7)

loop_
_atom_type_symbol
_atom_type_description
_atom_type_scat_dispersion_real
_atom_type_scat_dispersion_imag
_atom_type_scat_source
C C 0.0033 0.0016 'International Tables Vol C Tables 4.2.6.8 and 6.1.1.4'
H H 0.0000 0.0000 'International Tables Vol C Tables 4.2.6.8 and 6.1.1.4'
Cl Cl 0.1484 0.1585 'International Tables Vol C Tables 4.2.6.8 and 6.1.1.4'
F F 0.0171 0.0103 'International Tables Vol C Tables 4.2.6.8 and 6.1.1.4'
N N 0.0061 0.0033 'International Tables Vol C Tables 4.2.6.8 and 6.1.1.4'
P P 0.1023 0.0942 'International Tables Vol C Tables 4.2.6.8 and 6.1.1.4'
Ru Ru -1.2594 0.8363 'International Tables Vol C Tables 4.2.6.8 and 6.1.1.4'
S S 0.1246 0.1234 'International Tables Vol C Tables 4.2.6.8 and 6.1.1.4'

loop_
_geom_angle_atom_site_label_1
_geom_angle_atom_site_label_2
_geom_angle_atom_site_label_3
_geom_angle
_geom_angle_site_symmetry_1
_geom_angle_site_symmetry_3
_geom_angle_publ_flag
S2 Ru1 Ru2 52.45(9) . . ?
S1 Ru1 Ru2 52.29(9) . . ?
S1 Ru1 S2 104.53(12) . . ?
N1 Ru1 Ru2 92.4(3) . . ?
N1 Ru1 S2 97.0(3) . . ?
N1 Ru1 S1 81.2(3) . . ?
N1 Ru1 C3 150.1(4) . . ?
N1 Ru1 C2 112.7(5) . . ?
N1 Ru1 C4 142.1(4) . . ?
N1 Ru1 C1 91.1(4) . . ?
N1 Ru1 C5 104.9(4) . . ?
C3 Ru1 Ru2 113.9(3) . . ?
C3 Ru1 S2 89.0(4) . . ?
C3 Ru1 S1 125.6(4) . . ?
C2 Ru1 Ru2 141.8(4) . . ?
C2 Ru1 S2 94.6(4) . . ?
C2 Ru1 S1 154.9(4) . . ?
C2 Ru1 C3 37.4(5) . . ?
C2 Ru1 C1 37.7(5) . . ?
C2 Ru1 C5 62.6(5) . . ?
C4 Ru1 Ru2 114.0(3) . . ?
C4 Ru1 S2 120.5(4) . . ?
C4 Ru1 S1 93.5(4) . . ?
C4 Ru1 C3 38.7(5) . . ?
C4 Ru1 C2 62.5(5) . . ?
C4 Ru1 C1 61.9(5) . . ?
C4 Ru1 C5 37.7(5) . . ?
C1 Ru1 Ru2 175.9(4) . . ?
C1 Ru1 S2 129.3(4) . . ?
C1 Ru1 S1 126.2(4) . . ?
C1 Ru1 C3 63.3(5) . . ?
C5 Ru1 Ru2 139.9(4) . . ?
C5 Ru1 S2 153.1(4) . . ?
C5 Ru1 S1 94.3(4) . . ?
C5 Ru1 C3 64.3(5) . . ?
C5 Ru1 C1 36.6(5) . . ?
S2 Ru2 Ru1 52.26(8) . . ?
S1 Ru2 Ru1 52.17(8) . . ?
S1 Ru2 S2 104.22(12) . . ?
N2 Ru2 Ru1 91.3(3) . . ?
N2 Ru2 S2 81.6(3) . . ?
N2 Ru2 S1 95.2(3) . . ?
N2 Ru2 C12 107.9(5) . . ?
N2 Ru2 C13 144.9(5) . . ?
N2 Ru2 C14 149.1(5) . . ?
N2 Ru2 C15 112.3(5) . . ?
N2 Ru2 C11 91.7(5) . . ?
C12 Ru2 Ru1 138.2(4) . . ?
C12 Ru2 S2 93.3(4) . . ?
C12 Ru2 S1 152.9(4) . . ?
C12 Ru2 C13 37.4(5) . . ?
C12 Ru2 C14 62.3(6) . . ?
C12 Ru2 C15 61.7(5) . . ?
C12 Ru2 C11 38.1(5) . . ?
C13 Ru2 Ru1 112.8(3) . . ?
C13 Ru2 S2 93.1(4) . . ?
C13 Ru2 S1 119.7(4) . . ?
C13 Ru2 C15 62.4(5) . . ?
C13 Ru2 C11 63.3(5) . . ?
C14 Ru2 Ru1 115.8(4) . . ?
C14 Ru2 S2 126.3(4) . . ?
C14 Ru2 S1 90.6(4) . . ?
C14 Ru2 C13 38.1(5) . . ?
C14 Ru2 C15 36.7(5) . . ?
C14 Ru2 C11 62.1(6) . . ?
C15 Ru2 Ru1 143.7(4) . . ?
C15 Ru2 S2 153.7(4) . . ?
C15 Ru2 S1 96.8(4) . . ?
C11 Ru2 Ru1 176.0(4) . . ?
C11 Ru2 S2 125.7(5) . . ?
C11 Ru2 S1 130.1(4) . . ?
C11 Ru2 C15 36.4(6) . . ?
Ru1 S2 Ru2 75.29(10) . . ?
C29 S2 Ru1 116.1(4) . . ?
C29 S2 Ru2 101.7(5) . . ?
Ru1 S1 Ru2 75.54(10) . . ?
C21 S1 Ru1 102.9(4) . . ?
C21 S1 Ru2 118.1(5) . . ?
C23 N1 Ru1 134.9(9) . . ?
C22 N1 Ru1 120.1(8) . . ?
C22 N1 C23 105.0(11) . . ?
C30 N2 Ru2 120.3(9) . . ?
C30 N2 C31 106.0(11) . . ?
C31 N2 Ru2 133.7(8) . . ?
C24 N3 H3 125.8 . . ?
C22 N3 H3 125.8 . . ?
C22 N3 C24 108.3(11) . . ?
C13 C12 Ru2 72.9(7) . . ?
C13 C12 C11 110.0(12) . . ?
C13 C12 C17 125.2(14) . . ?
C11 C12 Ru2 72.5(7) . . ?
C11 C12 C17 124.4(15) . . ?
C17 C12 Ru2 127.4(10) . . ?
C8 C3 Ru1 133.4(9) . . ?
C8 C3 C2 127.7(14) . . ?
C8 C3 C4 128.4(13) . . ?
C2 C3 Ru1 69.6(7) . . ?
C2 C3 C4 103.1(11) . . ?
C4 C3 Ru1 67.7(7) . . ?
C3 C8 H8A 109.5 . . ?
C3 C8 H8B 109.5 . . ?
C3 C8 H8C 109.5 . . ?
H8A C8 H8B 109.5 . . ?
H8A C8 H8C 109.5 . . ?
H8B C8 H8C 109.5 . . ?
C30 N4 H4 125.3 . . ?
C30 N4 C32 109.3(11) . . ?
C32 N4 H4 125.3 . . ?
C12 C13 Ru2 69.8(7) . . ?
C12 C13 C14 105.1(12) . . ?
C12 C13 C18 124.6(14) . . ?
C14 C13 Ru2 69.9(7) . . ?
C14 C13 C18 130.0(14) . . ?
C18 C13 Ru2 129.5(9) . . ?
C3 C2 Ru1 73.0(7) . . ?
C3 C2 C7 122.7(13) . . ?
C1 C2 Ru1 71.4(7) . . ?
C1 C2 C3 110.1(12) . . ?
C1 C2 C7 126.6(13) . . ?
C7 C2 Ru1 129.3(10) . . ?
N2 C30 N4 111.0(12) . . ?
N2 C30 C29 122.5(11) . . ?
N4 C30 C29 126.6(12) . . ?
N2 C31 C32 108.7(11) . . ?
N2 C31 C36 131.8(13) . . ?
C32 C31 C36 119.6(13) . . ?
H6A C6 H6B 109.5 . . ?
H6A C6 H6C 109.5 . . ?
H6B C6 H6C 109.5 . . ?
C1 C6 H6A 109.5 . . ?
C1 C6 H6B 109.5 . . ?
C1 C6 H6C 109.5 . . ?
N3 C24 C23 106.0(11) . . ?
C25 C24 N3 132.2(13) . . ?
C25 C24 C23 121.8(13) . . ?
H10A C10 H10B 109.5 . . ?
H10A C10 H10C 109.5 . . ?
H10B C10 H10C 109.5 . . ?
C5 C10 H10A 109.5 . . ?
C5 C10 H10B 109.5 . . ?
C5 C10 H10C 109.5 . . ?
S2 C29 H29A 109.8 . . ?
S2 C29 H29B 109.8 . . ?
C30 C29 S2 109.4(9) . . ?
C30 C29 H29A 109.8 . . ?
C30 C29 H29B 109.8 . . ?
H29A C29 H29B 108.2 . . ?
C13 C14 Ru2 72.1(7) . . ?
C13 C14 C19 124.1(13) . . ?
C15 C14 Ru2 73.3(8) . . ?
C15 C14 C13 109.1(13) . . ?
C15 C14 C19 125.5(14) . . ?
C19 C14 Ru2 131.1(10) . . ?
C32 C33 H33 120.5 . . ?
C34 C33 H33 120.5 . . ?
C34 C33 C32 118.9(16) . . ?
H9A C9 H9B 109.5 . . ?
H9A C9 H9C 109.5 . . ?
H9B C9 H9C 109.5 . . ?
C4 C9 H9A 109.5 . . ?
C4 C9 H9B 109.5 . . ?
C4 C9 H9C 109.5 . . ?
C24 C25 H25 121.2 . . ?
C24 C25 C26 117.6(14) . . ?
C26 C25 H25 121.2 . . ?
C13 C18 H18A 109.5 . . ?
C13 C18 H18B 109.5 . . ?
C13 C18 H18C 109.5 . . ?
H18A C18 H18B 109.5 . . ?
H18A C18 H18C 109.5 . . ?
H18B C18 H18C 109.5 . . ?
C3 C4 Ru1 73.6(7) . . ?
C3 C4 C9 123.5(12) . . ?
C9 C4 Ru1 129.4(9) . . ?
C5 C4 Ru1 72.6(8) . . ?
C5 C4 C3 110.6(12) . . ?
C5 C4 C9 125.0(13) . . ?
C25 C26 H26 119.8 . . ?
C25 C26 C27 120.5(14) . . ?
C27 C26 H26 119.8 . . ?
C2 C1 Ru1 70.9(7) . . ?
C2 C1 C6 125.2(14) . . ?
C6 C1 Ru1 128.2(10) . . ?
C5 C1 Ru1 71.6(7) . . ?
C5 C1 C2 109.0(11) . . ?
C5 C1 C6 125.5(14) . . ?
C36 C35 H35 119.3 . . ?
C36 C35 C34 121.4(15) . . ?
C34 C35 H35 119.3 . . ?
C14 C15 Ru2 70.0(8) . . ?
C14 C15 C20 125.4(15) . . ?
C20 C15 Ru2 127.9(10) . . ?
C11 C15 Ru2 71.4(8) . . ?
C11 C15 C14 109.5(13) . . ?
C11 C15 C20 125.0(14) . . ?
C15 C20 H20A 109.5 . . ?
C15 C20 H20B 109.5 . . ?
C15 C20 H20C 109.5 . . ?
H20A C20 H20B 109.5 . . ?
H20A C20 H20C 109.5 . . ?
H20B C20 H20C 109.5 . . ?
N4 C32 C31 105.0(12) . . ?
N4 C32 C33 134.2(14) . . ?
C33 C32 C31 120.6(14) . . ?
C31 C36 H36 121.5 . . ?
C35 C36 C31 117.0(15) . . ?
C35 C36 H36 121.5 . . ?
C12 C11 Ru2 69.4(7) . . ?
C12 C11 C16 124.0(16) . . ?
C15 C11 Ru2 72.2(8) . . ?
C15 C11 C12 106.2(13) . . ?
C15 C11 C16 129.4(15) . . ?
C16 C11 Ru2 128.0(10) . . ?
C24 C23 N1 108.2(11) . . ?
C28 C23 N1 130.2(12) . . ?
C28 C23 C24 121.5(12) . . ?
C12 C17 H17A 109.5 . . ?
C12 C17 H17B 109.5 . . ?
C12 C17 H17C 109.5 . . ?
H17A C17 H17B 109.5 . . ?
H17A C17 H17C 109.5 . . ?
H17B C17 H17C 109.5 . . ?
S1 C21 H21A 109.9 . . ?
S1 C21 H21B 109.9 . . ?
H21A C21 H21B 108.3 . . ?
C22 C21 S1 108.9(9) . . ?
C22 C21 H21A 109.9 . . ?
C22 C21 H21B 109.9 . . ?
C23 C28 H28 121.2 . . ?
C27 C28 C23 117.6(14) . . ?
C27 C28 H28 121.2 . . ?
N1 C22 N3 112.4(12) . . ?
N1 C22 C21 122.7(12) . . ?
N3 C22 C21 124.9(12) . . ?
C26 C27 H27 119.5 . . ?
C28 C27 C26 121.0(14) . . ?
C28 C27 H27 119.5 . . ?
C2 C7 H7A 109.5 . . ?
C2 C7 H7B 109.5 . . ?
C2 C7 H7C 109.5 . . ?
H7A C7 H7B 109.5 . . ?
H7A C7 H7C 109.5 . . ?
H7B C7 H7C 109.5 . . ?
C33 C34 C35 122.3(15) . . ?
C33 C34 H34 118.8 . . ?
C35 C34 H34 118.8 . . ?
C11 C16 H16A 109.5 . . ?
C11 C16 H16B 109.5 . . ?
C11 C16 H16C 109.5 . . ?
H16A C16 H16B 109.5 . . ?
H16A C16 H16C 109.5 . . ?
H16B C16 H16C 109.5 . . ?
C10 C5 Ru1 127.6(10) . . ?
C4 C5 Ru1 69.7(8) . . ?
C4 C5 C10 126.4(14) . . ?
C1 C5 Ru1 71.9(8) . . ?
C1 C5 C10 126.3(12) . . ?
C1 C5 C4 107.1(13) . . ?
C14 C19 H19A 109.5 . . ?
C14 C19 H19B 109.5 . . ?
C14 C19 H19C 109.5 . . ?
H19A C19 H19B 109.5 . . ?
H19A C19 H19C 109.5 . . ?
H19B C19 H19C 109.5 . . ?
F12 P2 F7 176.9(8) . . ?
F9 P2 F12 88.7(7) . . ?
F9 P2 F8 90.8(8) . . ?
F9 P2 F7 91.8(8) . . ?
F9 P2 F10 90.9(9) . . ?
F9 P2 F11 177.9(10) . . ?
F8 P2 F12 89.8(8) . . ?
F8 P2 F7 87.2(8) . . ?
F8 P2 F11 87.7(8) . . ?
F10 P2 F12 92.6(8) . . ?
F10 P2 F8 177.1(8) . . ?
F10 P2 F7 90.5(8) . . ?
F10 P2 F11 90.6(9) . . ?
F11 P2 F12 89.9(9) . . ?
F11 P2 F7 89.6(9) . . ?
F5 P1 F1 89.1(5) . . ?
F5 P1 F6 89.3(6) . . ?
F5 P1 F3 88.0(6) . . ?
F5 P1 F4 91.2(6) . . ?
F2 P1 F5 177.6(7) . . ?
F2 P1 F1 89.2(6) . . ?
F2 P1 F6 92.4(6) . . ?
F2 P1 F3 90.3(6) . . ?
F2 P1 F4 90.5(6) . . ?
F6 P1 F1 88.6(5) . . ?
F3 P1 F1 91.6(6) . . ?
F3 P1 F6 177.3(6) . . ?
F4 P1 F1 179.6(6) . . ?
F4 P1 F6 91.7(6) . . ?
F4 P1 F3 88.1(6) . . ?
Cl1 C37 H37A 109.2 . . ?
Cl1 C37 H37B 109.2 . . ?
Cl1 C37 Cl2 111.9(11) . . ?
H37A C37 H37B 107.9 . . ?
Cl2 C37 H37A 109.2 . . ?
Cl2 C37 H37B 109.2 . . ?

loop_
_geom_bond_atom_site_label_1
_geom_bond_atom_site_label_2
_geom_bond_distance
_geom_bond_site_symmetry_2
_geom_bond_publ_flag
Ru1 Ru2 2.8269(14) . ?
Ru1 S2 2.311(3) . ?
Ru1 S1 2.306(3) . ?
Ru1 N1 2.118(10) . ?
Ru1 C3 2.281(12) . ?
Ru1 C2 2.235(12) . ?
Ru1 C4 2.200(12) . ?
Ru1 C1 2.242(12) . ?
Ru1 C5 2.238(13) . ?
Ru2 S2 2.317(3) . ?
Ru2 S1 2.310(3) . ?
Ru2 N2 2.101(10) . ?
Ru2 C12 2.202(13) . ?
Ru2 C13 2.243(12) . ?
Ru2 C14 2.213(13) . ?
Ru2 C15 2.255(14) . ?
Ru2 C11 2.244(13) . ?
S2 C29 1.836(12) . ?
S1 C21 1.813(13) . ?
N1 C23 1.421(15) . ?
N1 C22 1.312(16) . ?
N2 C30 1.337(16) . ?
N2 C31 1.406(17) . ?
N3 H3 0.8800 . ?
N3 C24 1.370(17) . ?
N3 C22 1.333(17) . ?
C12 C13 1.42(2) . ?
C12 C11 1.45(2) . ?
C12 C17 1.54(2) . ?
C3 C8 1.416(17) . ?
C3 C2 1.450(18) . ?
C3 C4 1.49(2) . ?
C8 H8A 0.9800 . ?
C8 H8B 0.9800 . ?
C8 H8C 0.9800 . ?
N4 H4 0.8800 . ?
N4 C30 1.351(16) . ?
N4 C32 1.377(18) . ?
C13 C14 1.45(2) . ?
C13 C18 1.483(18) . ?
C2 C1 1.447(19) . ?
C2 C7 1.486(19) . ?
C30 C29 1.467(18) . ?
C31 C32 1.408(19) . ?
C31 C36 1.432(19) . ?
C6 H6A 0.9800 . ?
C6 H6B 0.9800 . ?
C6 H6C 0.9800 . ?
C6 C1 1.501(18) . ?
C24 C25 1.370(18) . ?
C24 C23 1.374(19) . ?
C10 H10A 0.9800 . ?
C10 H10B 0.9800 . ?
C10 H10C 0.9800 . ?
C10 C5 1.482(19) . ?
C29 H29A 0.9900 . ?
C29 H29B 0.9900 . ?
C14 C15 1.408(19) . ?
C14 C19 1.521(19) . ?
C33 H33 0.9500 . ?
C33 C32 1.39(2) . ?
C33 C34 1.31(2) . ?
C9 H9A 0.9800 . ?
C9 H9B 0.9800 . ?
C9 H9C 0.9800 . ?
C9 C4 1.525(18) . ?
C25 H25 0.9500 . ?
C25 C26 1.37(2) . ?
C18 H18A 0.9800 . ?
C18 H18B 0.9800 . ?
C18 H18C 0.9800 . ?
C4 C5 1.435(18) . ?
C26 H26 0.9500 . ?
C26 C27 1.41(2) . ?
C1 C5 1.41(2) . ?
C35 H35 0.9500 . ?
C35 C36 1.36(2) . ?
C35 C34 1.41(2) . ?
C15 C20 1.50(2) . ?
C15 C11 1.41(2) . ?
C20 H20A 0.9800 . ?
C20 H20B 0.9800 . ?
C20 H20C 0.9800 . ?
C36 H36 0.9500 . ?
C11 C16 1.52(2) . ?
C23 C28 1.373(19) . ?
C17 H17A 0.9800 . ?
C17 H17B 0.9800 . ?
C17 H17C 0.9800 . ?
C21 H21A 0.9900 . ?
C21 H21B 0.9900 . ?
C21 C22 1.498(18) . ?
C28 H28 0.9500 . ?
C28 C27 1.366(19) . ?
C27 H27 0.9500 . ?
C7 H7A 0.9800 . ?
C7 H7B 0.9800 . ?
C7 H7C 0.9800 . ?
C34 H34 0.9500 . ?
C16 H16A 0.9800 . ?
C16 H16B 0.9800 . ?
C16 H16C 0.9800 . ?
C19 H19A 0.9800 . ?
C19 H19B 0.9800 . ?
C19 H19C 0.9800 . ?
P2 F12 1.603(12) . ?
P2 F9 1.533(12) . ?
P2 F8 1.562(11) . ?
P2 F7 1.609(11) . ?
P2 F10 1.533(11) . ?
P2 F11 1.580(12) . ?
P1 F5 1.558(10) . ?
P1 F2 1.551(9) . ?
P1 F1 1.633(10) . ?
P1 F6 1.596(9) . ?
P1 F3 1.585(10) . ?
P1 F4 1.574(10) . ?
Cl1 C37 1.71(2) . ?
C37 H37A 0.9900 . ?
C37 H37B 0.9900 . ?
C37 Cl2 1.71(2) . ?

loop_
_geom_torsion_atom_site_label_1
_geom_torsion_atom_site_label_2
_geom_torsion_atom_site_label_3
_geom_torsion_atom_site_label_4
_geom_torsion
_geom_torsion_site_symmetry_1
_geom_torsion_site_symmetry_2
_geom_torsion_site_symmetry_3
_geom_torsion_site_symmetry_4
_geom_torsion_publ_flag
Ru1 S2 C29 C30 57.8(10) . . . . ?
Ru1 S1 C21 C22 -20.2(10) . . . . ?
Ru1 N1 C23 C24 179.4(9) . . . . ?
Ru1 N1 C23 C28 -5(2) . . . . ?
Ru1 N1 C22 N3 -178.6(8) . . . . ?
Ru1 N1 C22 C21 0.8(18) . . . . ?
Ru1 C3 C2 C1 -62.2(9) . . . . ?
Ru1 C3 C2 C7 126.2(13) . . . . ?
Ru1 C3 C4 C9 -126.8(13) . . . . ?
Ru1 C3 C4 C5 63.6(9) . . . . ?
Ru1 C2 C1 C6 123.8(14) . . . . ?
Ru1 C2 C1 C5 -61.7(9) . . . . ?
Ru1 C4 C5 C10 -122.4(14) . . . . ?
Ru1 C4 C5 C1 62.5(9) . . . . ?
Ru1 C1 C5 C10 123.8(14) . . . . ?
Ru1 C1 C5 C4 -61.1(9) . . . . ?
Ru2 S2 C29 C30 -21.4(10) . . . . ?
Ru2 S1 C21 C22 60.1(10) . . . . ?
Ru2 N2 C30 N4 177.7(8) . . . . ?
Ru2 N2 C30 C29 -1.9(16) . . . . ?
Ru2 N2 C31 C32 -178.5(9) . . . . ?
Ru2 N2 C31 C36 1(2) . . . . ?
Ru2 C12 C13 C14 -61.4(8) . . . . ?
Ru2 C12 C13 C18 124.7(13) . . . . ?
Ru2 C12 C11 C15 63.3(10) . . . . ?
Ru2 C12 C11 C16 -122.7(14) . . . . ?
Ru2 C13 C14 C15 -64.4(9) . . . . ?
Ru2 C13 C14 C19 127.9(13) . . . . ?
Ru2 C14 C15 C20 122.9(14) . . . . ?
Ru2 C14 C15 C11 -60.7(10) . . . . ?
Ru2 C15 C11 C12 -61.4(9) . . . . ?
Ru2 C15 C11 C16 125.0(15) . . . . ?
S1 C21 C22 N1 14.5(17) . . . . ?
S1 C21 C22 N3 -166.2(11) . . . . ?
N1 C23 C28 C27 -176.9(13) . . . . ?
N2 C30 C29 S2 17.2(16) . . . . ?
N2 C31 C32 N4 0.4(15) . . . . ?
N2 C31 C32 C33 176.2(12) . . . . ?
N2 C31 C36 C35 -177.1(14) . . . . ?
N3 C24 C25 C26 178.8(14) . . . . ?
N3 C24 C23 N1 -2.0(14) . . . . ?
N3 C24 C23 C28 -178.1(12) . . . . ?
C12 C13 C14 Ru2 61.3(9) . . . . ?
C12 C13 C14 C15 -3.1(14) . . . . ?
C12 C13 C14 C19 -170.8(12) . . . . ?
C3 C2 C1 Ru1 63.2(8) . . . . ?
C3 C2 C1 C6 -173.0(13) . . . . ?
C3 C2 C1 C5 1.5(15) . . . . ?
C3 C4 C5 Ru1 -64.2(9) . . . . ?
C3 C4 C5 C10 173.4(12) . . . . ?
C3 C4 C5 C1 -1.7(15) . . . . ?
C8 C3 C2 Ru1 -129.6(13) . . . . ?
C8 C3 C2 C1 168.2(13) . . . . ?
C8 C3 C2 C7 -3(2) . . . . ?
C8 C3 C4 Ru1 128.5(13) . . . . ?
C8 C3 C4 C9 2(2) . . . . ?
C8 C3 C4 C5 -167.9(13) . . . . ?
N4 C30 C29 S2 -162.3(11) . . . . ?
C13 C12 C11 Ru2 -63.7(9) . . . . ?
C13 C12 C11 C15 -0.4(16) . . . . ?
C13 C12 C11 C16 173.6(13) . . . . ?
C13 C14 C15 Ru2 63.6(9) . . . . ?
C13 C14 C15 C20 -173.5(13) . . . . ?
C13 C14 C15 C11 3.0(15) . . . . ?
C2 C3 C4 Ru1 -61.1(8) . . . . ?
C2 C3 C4 C9 172.1(12) . . . . ?
C2 C3 C4 C5 2.5(14) . . . . ?
C2 C1 C5 Ru1 61.3(9) . . . . ?
C2 C1 C5 C10 -174.9(13) . . . . ?
C2 C1 C5 C4 0.2(15) . . . . ?
C30 N2 C31 C32 0.8(14) . . . . ?
C30 N2 C31 C36 -179.8(15) . . . . ?
C30 N4 C32 C31 -1.4(15) . . . . ?
C30 N4 C32 C33 -176.4(15) . . . . ?
C31 N2 C30 N4 -1.7(14) . . . . ?
C31 N2 C30 C29 178.6(12) . . . . ?
C6 C1 C5 Ru1 -124.3(14) . . . . ?
C6 C1 C5 C10 0(2) . . . . ?
C6 C1 C5 C4 174.6(13) . . . . ?
C24 N3 C22 N1 -1.1(16) . . . . ?
C24 N3 C22 C21 179.5(13) . . . . ?
C24 C25 C26 C27 1(2) . . . . ?
C24 C23 C28 C27 -2(2) . . . . ?
C14 C15 C11 Ru2 59.9(10) . . . . ?
C14 C15 C11 C12 -1.6(16) . . . . ?
C14 C15 C11 C16 -175.1(14) . . . . ?
C9 C4 C5 Ru1 126.4(13) . . . . ?
C9 C4 C5 C10 4(2) . . . . ?
C9 C4 C5 C1 -171.1(12) . . . . ?
C25 C24 C23 N1 178.5(12) . . . . ?
C25 C24 C23 C28 2(2) . . . . ?
C25 C26 C27 C28 0(2) . . . . ?
C18 C13 C14 Ru2 -125.2(14) . . . . ?
C18 C13 C14 C15 170.4(13) . . . . ?
C18 C13 C14 C19 3(2) . . . . ?
C4 C3 C2 Ru1 59.9(7) . . . . ?
C4 C3 C2 C1 -2.3(13) . . . . ?
C4 C3 C2 C7 -173.9(12) . . . . ?
C20 C15 C11 Ru2 -123.7(15) . . . . ?
C20 C15 C11 C12 174.9(13) . . . . ?
C20 C15 C11 C16 1(2) . . . . ?
C32 N4 C30 N2 2.0(15) . . . . ?
C32 N4 C30 C29 -178.3(12) . . . . ?
C32 C31 C36 C35 2(2) . . . . ?
C32 C33 C34 C35 -4(3) . . . . ?
C36 C31 C32 N4 -179.1(13) . . . . ?
C36 C31 C32 C33 -3(2) . . . . ?
C36 C35 C34 C33 3(3) . . . . ?
C11 C12 C13 Ru2 63.5(9) . . . . ?
C11 C12 C13 C14 2.1(15) . . . . ?
C11 C12 C13 C18 -171.8(12) . . . . ?
C23 N1 C22 N3 -0.1(15) . . . . ?
C23 N1 C22 C21 179.3(12) . . . . ?
C23 C24 C25 C26 -2(2) . . . . ?
C23 C28 C27 C26 1(2) . . . . ?
C17 C12 C13 Ru2 -124.0(14) . . . . ?
C17 C12 C13 C14 174.6(13) . . . . ?
C17 C12 C13 C18 1(2) . . . . ?
C17 C12 C11 Ru2 123.7(14) . . . . ?
C17 C12 C11 C15 -173.0(13) . . . . ?
C17 C12 C11 C16 1(2) . . . . ?
C22 N1 C23 C24 1.3(14) . . . . ?
C22 N1 C23 C28 176.9(14) . . . . ?
C22 N3 C24 C25 -178.6(15) . . . . ?
C22 N3 C24 C23 1.9(15) . . . . ?
C7 C2 C1 Ru1 -125.7(13) . . . . ?
C7 C2 C1 C6 -2(2) . . . . ?
C7 C2 C1 C5 172.6(13) . . . . ?
C34 C33 C32 N4 178.4(16) . . . . ?
C34 C33 C32 C31 4(2) . . . . ?
C34 C35 C36 C31 -2(2) . . . . ?
C19 C14 C15 Ru2 -128.9(14) . . . . ?
C19 C14 C15 C20 -6(2) . . . . ?
C19 C14 C15 C11 170.4(13) . . . . ?

loop_
_twin_individual_id
_twin_individual_mass_fraction_refined
1 0.47(8)
2 0.53(8)
